data_1567660
loop_
_publ_author_name
'Kerckhoffs, Aidan'
'Christensen, Kirsten E.'
'Langton, Matthew J.'

_publ_section_title
;
 Fast relaxing red and near-IR switchable azobenzenes with chalcogen and
 halogen substituents: periodic trends, tuneable thermal half-lives and
 chalcogen bonding.
;
_journal_issue 39
_journal_name_full 'Chemical science'
_journal_page_first 11551
_journal_page_last 11559
_journal_paper_doi 10.1039/d2sc04601f
_journal_volume 13
_journal_year 2022
_chemical_formula_moiety 'C16 H18 N2 Se4'
_chemical_formula_sum 'C16 H18 N2 Se4'
_chemical_formula_weight 554.17
_chemical_melting_point ?
_space_group_IT_number 13
_space_group_name_Hall '-P 2yac'
_space_group_name_H-M_alt 'P 1 2/n 1'
_symmetry_cell_setting monoclinic
_symmetry_space_group_name_Hall '-P 2yac'
_symmetry_space_group_name_H-M 'P 1 2/n 1'
_atom_sites_solution_hydrogens difmap
_atom_sites_solution_primary other
_audit_creation_date 2022-01-19
_audit_creation_method 'CRYSTALS_ver_*****_build_8199 '
_audit_update_record
;
2022-08-10 deposited with the CCDC.	2022-09-19 downloaded from the CCDC.
;
_cell_angle_alpha 90
_cell_angle_beta 90.3204(10)
_cell_angle_gamma 90
_cell_formula_units_Z 8
_cell_length_a 15.5783(2)
_cell_length_b 7.94990(10)
_cell_length_c 29.5587(3)
_cell_measurement_reflns_used 25684
_cell_measurement_temperature 150
_cell_measurement_theta_max 76.30
_cell_measurement_theta_min 5.28
_cell_volume 3660.67(8)
_computing_cell_refinement
; 
 CrysAlisPro (Rigaku Oxford Diffraction, 2017) 
;
_computing_data_collection 'SuperNova, (Oxford Diffraction, 2010)'
_computing_data_reduction
; 
 CrysAlisPro (Rigaku Oxford Diffraction, 2017) 
;
_computing_molecular_graphics 'CAMERON (Watkin et al., 1996)'
_computing_publication_material 'CRYSTALS (Betteridge et al., 2003)'
_computing_structure_refinement 'CRYSTALS (Betteridge et al., 2003)'
_computing_structure_solution 'Superflip (Palatinus & Chapuis, 2007)'
_diffrn_ambient_temperature 150
_diffrn_measured_fraction_theta_full 0.999
_diffrn_measured_fraction_theta_max 0.993
_diffrn_measurement_device Area
_diffrn_measurement_device_type 'Oxford Diffraction SuperNova'
_diffrn_measurement_method \w
_diffrn_radiation_monochromator 'focussing mirrors'
_diffrn_radiation_type 'Cu K\a'
_diffrn_radiation_wavelength 1.54184
_diffrn_reflns_av_R_equivalents 0.034
_diffrn_reflns_av_sigmaI/netI 0.0409
_diffrn_reflns_av_unetI/netI 0.041
_diffrn_reflns_limit_h_max 19
_diffrn_reflns_limit_h_min -18
_diffrn_reflns_limit_k_max 6
_diffrn_reflns_limit_k_min -9
_diffrn_reflns_limit_l_max 36
_diffrn_reflns_limit_l_min -32
_diffrn_reflns_number 38021
_diffrn_reflns_theta_full 74.759
_diffrn_reflns_theta_max 76.285
_diffrn_reflns_theta_min 5.299
_diffrn_standards_number 0
_exptl_absorpt_coefficient_mu 9.571
_exptl_absorpt_correction_T_max 0.56
_exptl_absorpt_correction_T_min 0.27
_exptl_absorpt_correction_type multi-scan
_exptl_absorpt_process_details
; 
 CrysAlisPro (Rigaku Oxford Diffraction, 2017) 
;
_exptl_crystal_colour clear_intense_red
_exptl_crystal_density_diffrn 2.011
_exptl_crystal_density_meas ?
_exptl_crystal_density_method 'not measured'
_exptl_crystal_description plate
_exptl_crystal_F_000 2111.991
_exptl_crystal_size_max 0.23
_exptl_crystal_size_mid 0.10
_exptl_crystal_size_min 0.06
_refine_diff_density_max 0.79
_refine_diff_density_min -1.29
_refine_ls_extinction_coef 7.9(9)
_refine_ls_extinction_method 'Larson (1970), Equation 22'
_refine_ls_goodness_of_fit_ref 1.0394
_refine_ls_hydrogen_treatment constr
_refine_ls_matrix_type full
_refine_ls_number_parameters 398
_refine_ls_number_reflns 7605
_refine_ls_number_restraints 0
_refine_ls_R_factor_all 0.0266
_refine_ls_R_factor_gt 0.0250
_refine_ls_shift/su_max 0.0025891
_refine_ls_shift/su_mean 0.0000878
_refine_ls_structure_factor_coef Fsqd
_refine_ls_weighting_details
;
 Method= Modified Sheldrick 
 w=1/[\s^2^(F^2^) + ( 0.03P)^2^ + 3.54P] 
 ,where P=(max(Fo^2^,0) + 2Fc^2^)/3 
;
_refine_ls_weighting_scheme calc
_refine_ls_wR_factor_all 0.0625
_refine_ls_wR_factor_gt 0.0614
_refine_ls_wR_factor_ref 0.0625
_reflns_limit_h_max 19
_reflns_limit_h_min -19
_reflns_limit_k_max 9
_reflns_limit_k_min 0
_reflns_limit_l_max 36
_reflns_limit_l_min 0
_reflns_number_gt 7245
_reflns_number_total 7607
_reflns_threshold_expression I>2.0\s(I)
_oxford_diffrn_Wilson_B_factor 1.92
_oxford_diffrn_Wilson_scale 0.63
_oxford_refine_ls_scale 1.354(4)
_oxford_structure_analysis_title 7553
_cod_data_source_file d2sc04601f2.cif
_cod_data_source_block 6-SeMe4-H
_cod_depositor_comments
;
The following automatic conversions were performed:

data item '_chemical_melting_point' value 'not measured' was changed
to '?' -- the value is undefined or not given.

data item '_exptl_crystal_density_meas' value 'not measured' was
changed to '?' -- the value is perceived as not measured.

Automatic conversion script
Id: cif_fix_values 7556 2019-12-06 15:28:31Z antanas 

 Adding full bibliography for 1567655--1567664.cif.
;
_cod_original_sg_symbol_H-M 'P 2/n '
_cod_database_code 1567660
_oxford_refine_reflns_threshold_expression I>-3.0\s(I)
_refine_ls_r_factor_ref 0.0266
_reflns_number_all 7605

loop_
_symmetry_equiv_pos_as_xyz
x,y,z
-x,-y,-z
x+1/2,-y,z+1/2
-x+1/2,y,-z+1/2

loop_
_atom_site_label
_atom_site_type_symbol
_atom_site_fract_x
_atom_site_fract_y
_atom_site_fract_z
_atom_site_U_iso_or_equiv
_atom_site_occupancy
_atom_site_adp_type
_atom_site_refinement_flags_posn
_atom_site_refinement_flags_adp
_atom_site_refinement_flags_occupancy
_atom_site_disorder_assembly
_atom_site_disorder_group
_atom_site_attached_hydrogens
N1 N 0.56533(13) 0.6060(2) 0.60930(6) 0.0191 1.0000 Uani . . . . . .
C2 C 0.58434(16) 0.7041(3) 0.64768(8) 0.0203 1.0000 Uani . . . . . .
C3 C 0.51648(16) 0.7247(3) 0.67871(8) 0.0234 1.0000 Uani . . . . . .
C4 C 0.52908(18) 0.8164(4) 0.71797(8) 0.0298 1.0000 Uani . . . . . .
C5 C 0.60943(19) 0.8870(4) 0.72677(8) 0.0313 1.0000 Uani . . . . . .
C6 C 0.67712(18) 0.8644(3) 0.69723(9) 0.0282 1.0000 Uani . . . . . .
C7 C 0.66606(16) 0.7732(3) 0.65732(8) 0.0217 1.0000 Uani . . . . . .
Se8 Se 0.758632(16) 0.74188(3) 0.616289(9) 0.0245 1.0000 Uani . . . . . .
C9 C 0.85496(18) 0.7709(4) 0.65807(10) 0.0360 1.0000 Uani . . . . . .
Se10 Se 0.407635(18) 0.63435(4) 0.661100(9) 0.0315 1.0000 Uani . . . . . .
C11 C 0.3474(2) 0.6498(6) 0.71850(11) 0.0541 1.0000 Uani . . . . . .
N12 N 0.61233(12) 0.6368(2) 0.57547(6) 0.0182 1.0000 Uani . . . . . .
C13 C 0.60449(13) 0.5228(3) 0.53950(7) 0.0167 1.0000 Uani . . . . . .
C14 C 0.57329(14) 0.3570(3) 0.54394(7) 0.0172 1.0000 Uani . . . . . .
C15 C 0.57761(16) 0.2497(3) 0.50664(8) 0.0212 1.0000 Uani . . . . . .
C16 C 0.61106(16) 0.3060(3) 0.46603(8) 0.0224 1.0000 Uani . . . . . .
C17 C 0.64001(15) 0.4711(3) 0.46107(8) 0.0207 1.0000 Uani . . . . . .
C18 C 0.63761(14) 0.5786(3) 0.49770(7) 0.0178 1.0000 Uani . . . . . .
Se19 Se 0.674563(17) 0.80716(3) 0.494711(8) 0.0230 1.0000 Uani . . . . . .
C20 C 0.70569(16) 0.8190(3) 0.43107(8) 0.0257 1.0000 Uani . . . . . .
Se21 Se 0.527680(15) 0.28015(3) 0.599980(8) 0.0189 1.0000 Uani . . . . . .
C22 C 0.5272(2) 0.0392(3) 0.58749(10) 0.0334 1.0000 Uani . . . . . .
N31 N 0.44611(13) 1.0995(3) 0.84158(7) 0.0240 1.0000 Uani . . . . . .
C32 C 0.50090(16) 1.1952(3) 0.81385(8) 0.0249 1.0000 Uani . . . . . .
C33 C 0.58250(17) 1.2552(3) 0.82732(9) 0.0260 1.0000 Uani . . . . . .
C34 C 0.63373(19) 1.3347(4) 0.79513(11) 0.0347 1.0000 Uani . . . . . .
C35 C 0.6044(2) 1.3575(4) 0.75129(11) 0.0405 1.0000 Uani . . . . . .
C36 C 0.5237(2) 1.3020(4) 0.73788(10) 0.0371 1.0000 Uani . . . . . .
C37 C 0.47248(17) 1.2177(4) 0.76880(9) 0.0293 1.0000 Uani . . . . . .
Se38 Se 0.35977(2) 1.13898(6) 0.755304(10) 0.0456 1.0000 Uani . . . . . .
C39 C 0.3604(2) 1.1536(5) 0.68959(9) 0.0466 1.0000 Uani . . . . . .
Se40 Se 0.622034(17) 1.22756(4) 0.888088(10) 0.0270 1.0000 Uani . . . . . .
C41 C 0.74552(17) 1.2445(4) 0.87828(12) 0.0371 1.0000 Uani . . . . . .
N42 N 0.45609(13) 1.1262(3) 0.88351(7) 0.0223 1.0000 Uani . . . . . .
C43 C 0.41264(14) 1.0154(3) 0.91257(8) 0.0216 1.0000 Uani . . . . . .
C44 C 0.40645(14) 1.0731(3) 0.95776(8) 0.0212 1.0000 Uani . . . . . .
C45 C 0.37164(16) 0.9697(3) 0.99072(8) 0.0258 1.0000 Uani . . . . . .
C46 C 0.34182(18) 0.8108(4) 0.97882(9) 0.0297 1.0000 Uani . . . . . .
C47 C 0.34580(18) 0.7542(3) 0.93447(9) 0.0287 1.0000 Uani . . . . . .
C48 C 0.38106(15) 0.8549(3) 0.90070(8) 0.0239 1.0000 Uani . . . . . .
Se49 Se 0.387570(19) 0.77473(4) 0.839891(9) 0.0291 1.0000 Uani . . . . . .
C50 C 0.3662(3) 0.5345(4) 0.85144(11) 0.0527 1.0000 Uani . . . . . .
Se51 Se 0.441910(18) 1.29862(4) 0.968978(9) 0.0270 1.0000 Uani . . . . . .
C52 C 0.4180(2) 1.3103(4) 1.03322(10) 0.0380 1.0000 Uani . . . . . .
H41 H 0.4846 0.8340 0.7385 0.0354 1.0000 Uiso R . . . . .
H51 H 0.6166 0.9514 0.7528 0.0380 1.0000 Uiso R . . . . .
H61 H 0.7309 0.9113 0.7039 0.0339 1.0000 Uiso R . . . . .
H151 H 0.5591 0.1412 0.5091 0.0245 1.0000 Uiso R . . . . .
H161 H 0.6146 0.2329 0.4420 0.0269 1.0000 Uiso R . . . . .
H171 H 0.6610 0.5070 0.4330 0.0250 1.0000 Uiso R . . . . .
H341 H 0.6892 1.3728 0.8035 0.0420 1.0000 Uiso R . . . . .
H351 H 0.6376 1.4139 0.7305 0.0488 1.0000 Uiso R . . . . .
H361 H 0.5041 1.3190 0.7082 0.0448 1.0000 Uiso R . . . . .
H451 H 0.3668 1.0066 1.0204 0.0305 1.0000 Uiso R . . . . .
H461 H 0.3178 0.7402 1.0008 0.0362 1.0000 Uiso R . . . . .
H471 H 0.3245 0.6479 0.9270 0.0339 1.0000 Uiso R . . . . .
H412 H 0.7610 1.3569 0.8713 0.0554 1.0000 Uiso R . . . . .
H413 H 0.7616 1.1733 0.8541 0.0558 1.0000 Uiso R . . . . .
H92 H 0.8621 0.8881 0.6645 0.0536 1.0000 Uiso R . . . . .
H501 H 0.4064 0.4941 0.8729 0.0784 1.0000 Uiso R . . . . .
H411 H 0.7738 1.2111 0.9056 0.0557 1.0000 Uiso R . . . . .
H502 H 0.3083 0.5170 0.8626 0.0788 1.0000 Uiso R . . . . .
H91 H 0.8455 0.7101 0.6855 0.0540 1.0000 Uiso R . . . . .
H503 H 0.3744 0.4776 0.8232 0.0786 1.0000 Uiso R . . . . .
H93 H 0.9057 0.7303 0.6436 0.0542 1.0000 Uiso R . . . . .
H113 H 0.3825 0.5988 0.7412 0.0809 1.0000 Uiso R . . . . .
H111 H 0.2945 0.5887 0.7160 0.0810 1.0000 Uiso R . . . . .
H112 H 0.3364 0.7651 0.7264 0.0809 1.0000 Uiso R . . . . .
H201 H 0.7540 0.7461 0.4257 0.0388 1.0000 Uiso R . . . . .
H223 H 0.5069 -0.0141 0.6142 0.0497 1.0000 Uiso R . . . . .
H222 H 0.5843 0.0024 0.5808 0.0496 1.0000 Uiso R . . . . .
H203 H 0.7220 0.9339 0.4250 0.0391 1.0000 Uiso R . . . . .
H202 H 0.6574 0.7895 0.4122 0.0388 1.0000 Uiso R . . . . .
H521 H 0.3590 1.2862 1.0375 0.0566 1.0000 Uiso R . . . . .
H221 H 0.4901 0.0149 0.5623 0.0499 1.0000 Uiso R . . . . .
H523 H 0.4537 1.2319 1.0492 0.0571 1.0000 Uiso R . . . . .
H393 H 0.3057 1.1100 0.6794 0.0694 1.0000 Uiso R . . . . .
H391 H 0.4065 1.0884 0.6776 0.0697 1.0000 Uiso R . . . . .
H522 H 0.4304 1.4223 1.0430 0.0570 1.0000 Uiso R . . . . .
H392 H 0.3664 1.2692 0.6808 0.0702 1.0000 Uiso R . . . . .

loop_
_atom_site_aniso_label
_atom_site_aniso_U_11
_atom_site_aniso_U_22
_atom_site_aniso_U_33
_atom_site_aniso_U_23
_atom_site_aniso_U_13
_atom_site_aniso_U_12
N1 0.0209(9) 0.0247(9) 0.0116(8) 0.0001(7) 0.0026(7) 0.0001(7)
C2 0.0244(11) 0.0253(11) 0.0113(10) 0.0020(8) 0.0018(8) 0.0013(9)
C3 0.0231(11) 0.0335(12) 0.0136(10) 0.0008(9) 0.0012(9) 0.0010(9)
C4 0.0292(13) 0.0473(15) 0.0131(11) -0.0026(10) 0.0040(9) 0.0052(11)
C5 0.0374(14) 0.0427(14) 0.0136(11) -0.0074(10) -0.0033(10) 0.0027(12)
C6 0.0305(13) 0.0367(13) 0.0173(11) -0.0029(10) -0.0041(10) -0.0013(10)
C7 0.0243(11) 0.0265(11) 0.0142(10) 0.0012(8) 0.0018(9) 0.0009(9)
Se8 0.02136(13) 0.03430(14) 0.01778(13) -0.00331(9) 0.00236(9) -0.00410(10)
C9 0.0250(13) 0.0529(17) 0.0301(14) 0.0004(12) -0.0057(11) -0.0046(12)
Se10 0.02420(13) 0.05554(18) 0.01485(12) -0.00328(11) 0.00553(10) -0.00480(12)
C11 0.0373(16) 0.098(3) 0.0272(15) -0.0145(17) 0.0196(13) -0.0151(18)
N12 0.0193(9) 0.0231(9) 0.0122(8) 0.0016(7) 0.0006(7) -0.0007(7)
C13 0.0147(9) 0.0239(10) 0.0114(9) 0.0001(8) 0.0001(7) 0.0010(8)
C14 0.0144(9) 0.0234(10) 0.0138(10) 0.0030(8) 0.0012(7) -0.0000(8)
C15 0.0246(11) 0.0212(10) 0.0177(11) 0.0001(8) 0.0014(9) -0.0014(9)
C16 0.0257(11) 0.0246(11) 0.0168(11) -0.0037(9) 0.0023(9) 0.0004(9)
C17 0.0220(10) 0.0273(11) 0.0128(10) 0.0017(8) 0.0045(8) 0.0005(9)
C18 0.0166(9) 0.0221(10) 0.0147(10) 0.0029(8) 0.0003(8) 0.0001(8)
Se19 0.03015(13) 0.02351(12) 0.01545(12) 0.00155(9) 0.00436(9) -0.00595(9)
C20 0.0261(12) 0.0349(12) 0.0161(11) 0.0057(9) 0.0022(9) -0.0081(10)
Se21 0.01919(12) 0.02408(12) 0.01355(11) 0.00380(8) 0.00255(8) -0.00179(8)
C22 0.0489(16) 0.0233(12) 0.0282(13) 0.0071(10) 0.0095(12) -0.0010(11)
N31 0.0192(9) 0.0379(11) 0.0149(9) 0.0008(8) 0.0025(7) 0.0009(8)
C32 0.0228(11) 0.0343(12) 0.0176(11) 0.0030(9) 0.0060(9) 0.0030(10)
C33 0.0237(12) 0.0300(12) 0.0242(12) 0.0015(9) 0.0049(10) 0.0035(9)
C34 0.0287(13) 0.0389(14) 0.0367(15) 0.0049(12) 0.0081(11) -0.0042(11)
C35 0.0395(16) 0.0482(17) 0.0341(15) 0.0122(13) 0.0140(12) -0.0043(13)
C36 0.0357(15) 0.0548(17) 0.0209(13) 0.0092(12) 0.0072(11) 0.0073(13)
C37 0.0225(12) 0.0453(15) 0.0201(12) 0.0010(10) 0.0036(9) 0.0057(10)
Se38 0.02431(14) 0.0984(3) 0.01421(13) 0.00447(15) 0.00081(10) -0.00381(15)
C39 0.0460(18) 0.081(2) 0.0133(12) 0.0047(14) -0.0007(11) -0.0017(17)
Se40 0.02020(13) 0.03504(14) 0.02571(14) -0.00189(10) -0.00119(10) -0.00159(10)
C41 0.0195(12) 0.0438(15) 0.0481(18) -0.0054(13) -0.0001(12) -0.0027(11)
N42 0.0164(9) 0.0348(10) 0.0158(9) 0.0008(8) 0.0024(7) 0.0023(8)
C43 0.0170(10) 0.0337(12) 0.0140(10) 0.0015(9) 0.0008(8) 0.0031(9)
C44 0.0177(10) 0.0298(11) 0.0162(10) -0.0005(9) -0.0004(8) 0.0021(9)
C45 0.0273(12) 0.0368(13) 0.0134(10) -0.0006(9) 0.0017(9) 0.0024(10)
C46 0.0320(13) 0.0359(13) 0.0214(12) 0.0055(10) 0.0064(10) -0.0000(11)
C47 0.0293(13) 0.0319(12) 0.0249(13) -0.0014(10) 0.0040(10) -0.0032(10)
C48 0.0192(10) 0.0358(13) 0.0166(11) -0.0017(9) 0.0003(8) 0.0027(9)
Se49 0.03225(15) 0.03857(15) 0.01662(13) -0.00496(10) 0.00137(10) -0.00040(11)
C50 0.093(3) 0.0349(16) 0.0299(16) -0.0073(13) 0.0003(17) 0.0022(17)
Se51 0.02820(13) 0.03379(14) 0.01891(13) -0.00237(10) 0.00215(10) -0.00525(10)
C52 0.0411(16) 0.0519(17) 0.0211(13) -0.0121(12) 0.0068(11) -0.0144(13)

loop_
_atom_type_symbol
_atom_type_scat_dispersion_real
_atom_type_scat_dispersion_imag
_atom_type_scat_Cromer_Mann_a1
_atom_type_scat_Cromer_Mann_b1
_atom_type_scat_Cromer_Mann_a2
_atom_type_scat_Cromer_Mann_b2
_atom_type_scat_Cromer_Mann_a3
_atom_type_scat_Cromer_Mann_b3
_atom_type_scat_Cromer_Mann_a4
_atom_type_scat_Cromer_Mann_b4
_atom_type_scat_Cromer_Mann_c
_atom_type_scat_source
C 0.0181 0.0091 2.3100 20.8439 1.0200 10.2075 1.5886 0.5687 0.8650 51.6512 0.2156 'International Tables Vol C 4.2.6.8 and 6.1.1.4'
H 0.0000 0.0000 0.4930 10.5109 0.3229 26.1257 0.1402 3.1424 0.0408 57.7998 0.0030 'International Tables Vol C 4.2.6.8 and 6.1.1.4'
N 0.0311 0.0180 12.2126 0.0057 3.1322 9.8933 2.0125 28.9975 1.1663 0.5826 -11.5290 'International Tables Vol C 4.2.6.8 and 6.1.1.4'
Se -0.7943 1.1372 17.0006 2.4098 5.8196 0.2726 3.9731 15.2372 4.3543 43.8163 2.8409 'International Tables Vol C 4.2.6.8 and 6.1.1.4'

loop_
_geom_angle_atom_site_label_1
_geom_angle_site_symmetry_1
_geom_angle_atom_site_label_2
_geom_angle_site_symmetry_2
_geom_angle_atom_site_label_3
_geom_angle_site_symmetry_3
_geom_angle
_geom_angle_publ_flag
C2 . N1 . N12 . 114.18(19) yes
N1 . C2 . C3 . 115.7(2) yes
N1 . C2 . C7 . 124.3(2) yes
C3 . C2 . C7 . 120.0(2) yes
C2 . C3 . C4 . 120.2(2) yes
C2 . C3 . Se10 . 116.46(18) yes
C4 . C3 . Se10 . 123.2(2) yes
C3 . C4 . C5 . 119.4(2) yes
C3 . C4 . H41 . 121.4 no
C5 . C4 . H41 . 119.1 no
C4 . C5 . C6 . 121.1(2) yes
C4 . C5 . H51 . 118.6 no
C6 . C5 . H51 . 120.3 no
C5 . C6 . C7 . 120.7(2) yes
C5 . C6 . H61 . 119.9 no
C7 . C6 . H61 . 119.4 no
C2 . C7 . C6 . 118.6(2) yes
C2 . C7 . Se8 . 120.30(17) yes
C6 . C7 . Se8 . 121.06(19) yes
C7 . Se8 . C9 . 99.43(12) yes
Se8 . C9 . H92 . 109.2 no
Se8 . C9 . H91 . 110.8 no
H92 . C9 . H91 . 109.9 no
Se8 . C9 . H93 . 108.1 no
H92 . C9 . H93 . 108.8 no
H91 . C9 . H93 . 109.9 no
C3 . Se10 . C11 . 99.78(13) yes
Se10 . C11 . H113 . 108.0 no
Se10 . C11 . H111 . 108.5 no
H113 . C11 . H111 . 109.1 no
Se10 . C11 . H112 . 111.0 no
H113 . C11 . H112 . 109.8 no
H111 . C11 . H112 . 110.3 no
N1 . N12 . C13 . 115.19(19) yes
N12 . C13 . C14 . 124.2(2) yes
N12 . C13 . C18 . 115.4(2) yes
C14 . C13 . C18 . 120.1(2) yes
C13 . C14 . C15 . 118.7(2) yes
C13 . C14 . Se21 . 120.69(17) yes
C15 . C14 . Se21 . 120.65(17) yes
C14 . C15 . C16 . 120.4(2) yes
C14 . C15 . H151 . 119.9 no
C16 . C15 . H151 . 119.6 no
C15 . C16 . C17 . 121.2(2) yes
C15 . C16 . H161 . 119.3 no
C17 . C16 . H161 . 119.5 no
C16 . C17 . C18 . 119.3(2) yes
C16 . C17 . H171 . 119.6 no
C18 . C17 . H171 . 121.1 no
C13 . C18 . C17 . 120.2(2) yes
C13 . C18 . Se19 . 116.82(17) yes
C17 . C18 . Se19 . 122.94(17) yes
C18 . Se19 . C20 . 99.64(10) yes
Se19 . C20 . H201 . 109.3 no
Se19 . C20 . H203 . 107.0 no
H201 . C20 . H203 . 109.3 no
Se19 . C20 . H202 . 110.4 no
H201 . C20 . H202 . 111.5 no
H203 . C20 . H202 . 109.2 no
C14 . Se21 . C22 . 98.71(11) yes
Se21 . C22 . H223 . 106.3 no
Se21 . C22 . H222 . 109.7 no
H223 . C22 . H222 . 110.4 no
Se21 . C22 . H221 . 110.2 no
H223 . C22 . H221 . 110.6 no
H222 . C22 . H221 . 109.6 no
C32 . N31 . N42 . 114.0(2) yes
N31 . C32 . C33 . 124.4(2) yes
N31 . C32 . C37 . 115.4(2) yes
C33 . C32 . C37 . 120.0(2) yes
C32 . C33 . C34 . 118.5(3) yes
C32 . C33 . Se40 . 120.76(19) yes
C34 . C33 . Se40 . 120.7(2) yes
C33 . C34 . C35 . 120.7(3) yes
C33 . C34 . H341 . 119.4 no
C35 . C34 . H341 . 119.9 no
C34 . C35 . C36 . 121.3(3) yes
C34 . C35 . H351 . 120.2 no
C36 . C35 . H351 . 118.4 no
C35 . C36 . C37 . 119.2(3) yes
C35 . C36 . H361 . 120.7 no
C37 . C36 . H361 . 120.0 no
C32 . C37 . C36 . 120.2(3) yes
C32 . C37 . Se38 . 116.1(2) yes
C36 . C37 . Se38 . 123.6(2) yes
C37 . Se38 . C39 . 100.34(13) yes
Se38 . C39 . H393 . 106.3 no
Se38 . C39 . H391 . 110.2 no
H393 . C39 . H391 . 110.7 no
Se38 . C39 . H392 . 109.2 no
H393 . C39 . H392 . 110.2 no
H391 . C39 . H392 . 110.2 no
C33 . Se40 . C41 . 99.52(13) yes
Se40 . C41 . H412 . 110.5 no
Se40 . C41 . H413 . 109.6 no
H412 . C41 . H413 . 109.3 no
Se40 . C41 . H411 . 107.7 no
H412 . C41 . H411 . 109.1 no
H413 . C41 . H411 . 110.5 no
N31 . N42 . C43 . 115.8(2) yes
N42 . C43 . C44 . 114.1(2) yes
N42 . C43 . C48 . 125.6(2) yes
C44 . C43 . C48 . 120.1(2) yes
C43 . C44 . C45 . 120.0(2) yes
C43 . C44 . Se51 . 116.61(18) yes
C45 . C44 . Se51 . 123.33(18) yes
C44 . C45 . C46 . 119.5(2) yes
C44 . C45 . H451 . 120.7 no
C46 . C45 . H451 . 119.8 no
C45 . C46 . C47 . 121.1(2) yes
C45 . C46 . H461 . 120.2 no
C47 . C46 . H461 . 118.7 no
C46 . C47 . C48 . 120.7(2) yes
C46 . C47 . H471 . 120.0 no
C48 . C47 . H471 . 119.4 no
C43 . C48 . C47 . 118.6(2) yes
C43 . C48 . Se49 . 121.01(18) yes
C47 . C48 . Se49 . 120.4(2) yes
C48 . Se49 . C50 . 98.65(13) yes
Se49 . C50 . H501 . 109.5 no
Se49 . C50 . H502 . 110.8 no
H501 . C50 . H502 . 109.6 no
Se49 . C50 . H503 . 106.5 no
H501 . C50 . H503 . 109.5 no
H502 . C50 . H503 . 110.9 no
C44 . Se51 . C52 . 99.12(12) yes
Se51 . C52 . H521 . 108.2 no
Se51 . C52 . H523 . 109.8 no
H521 . C52 . H523 . 111.3 no
Se51 . C52 . H522 . 107.6 no
H521 . C52 . H522 . 110.0 no
H523 . C52 . H522 . 109.9 no

loop_
_geom_bond_atom_site_label_1
_geom_bond_site_symmetry_1
_geom_bond_atom_site_label_2
_geom_bond_site_symmetry_2
_geom_bond_distance
_geom_bond_publ_flag
N1 . C2 . 1.407(3) yes
N1 . N12 . 1.266(3) yes
C2 . C3 . 1.413(3) yes
C2 . C7 . 1.414(3) yes
C3 . C4 . 1.384(4) yes
C3 . Se10 . 1.911(3) yes
C4 . C5 . 1.395(4) yes
C4 . H41 . 0.934 no
C5 . C6 . 1.385(4) yes
C5 . H51 . 0.930 no
C6 . C7 . 1.394(3) yes
C6 . H61 . 0.938 no
C7 . Se8 . 1.906(2) yes
Se8 . C9 . 1.952(3) yes
C9 . H92 . 0.958 no
C9 . H91 . 0.956 no
C9 . H93 . 0.957 no
Se10 . C11 . 1.947(3) yes
C11 . H113 . 0.953 no
C11 . H111 . 0.960 no
C11 . H112 . 0.961 no
N12 . C13 . 1.402(3) yes
C13 . C14 . 1.411(3) yes
C13 . C18 . 1.413(3) yes
C14 . C15 . 1.396(3) yes
C14 . Se21 . 1.907(2) yes
C15 . C16 . 1.386(3) yes
C15 . H151 . 0.912 no
C16 . C17 . 1.396(3) yes
C16 . H161 . 0.920 no
C17 . C18 . 1.380(3) yes
C17 . H171 . 0.936 no
C18 . Se19 . 1.908(2) yes
Se19 . C20 . 1.947(2) yes
C20 . H201 . 0.964 no
C20 . H203 . 0.965 no
C20 . H202 . 0.962 no
Se21 . C22 . 1.951(3) yes
C22 . H223 . 0.952 no
C22 . H222 . 0.957 no
C22 . H221 . 0.961 no
N31 . C32 . 1.410(3) yes
N31 . N42 . 1.266(3) yes
C32 . C33 . 1.413(4) yes
C32 . C37 . 1.412(4) yes
C33 . C34 . 1.397(4) yes
C33 . Se40 . 1.908(3) yes
C34 . C35 . 1.384(5) yes
C34 . H341 . 0.947 no
C35 . C36 . 1.388(5) yes
C35 . H351 . 0.921 no
C36 . C37 . 1.389(4) yes
C36 . H361 . 0.936 no
C37 . Se38 . 1.904(3) yes
Se38 . C39 . 1.946(3) yes
C39 . H393 . 0.967 no
C39 . H391 . 0.954 no
C39 . H392 . 0.960 no
Se40 . C41 . 1.952(3) yes
C41 . H412 . 0.949 no
C41 . H413 . 0.947 no
C41 . H411 . 0.956 no
N42 . C43 . 1.407(3) yes
C43 . C44 . 1.416(3) yes
C43 . C48 . 1.411(4) yes
C44 . C45 . 1.387(3) yes
C44 . Se51 . 1.905(2) yes
C45 . C46 . 1.390(4) yes
C45 . H451 . 0.929 no
C46 . C47 . 1.388(4) yes
C46 . H461 . 0.938 no
C47 . C48 . 1.394(4) yes
C47 . H471 . 0.934 no
C48 . Se49 . 1.910(2) yes
Se49 . C50 . 1.969(3) yes
C50 . H501 . 0.946 no
C50 . H502 . 0.972 no
C50 . H503 . 0.957 no
Se51 . C52 . 1.939(3) yes
C52 . H521 . 0.949 no
C52 . H523 . 0.958 no
C52 . H522 . 0.956 no
